data_1530838
loop_
_publ_author_name
'Stroganov, E.V.'
'Kozhina, I.I.'
'Andreev, S.N.'
'Solov'ev, V.E.'

_publ_section_title
;
 Investigation of crystal structure of hydrates of metal salts of
 transition elements the crystal structure of Co Br26 (H2 O)
;
_journal_name_full 'Vestnik Leningradskogo Universiteta, Fizika, Khimiya'
_journal_page_first 114
_journal_page_last 119
_journal_volume 1961
_journal_year 1961
_chemical_formula_sum 'Br2 Co H12 O6'
_chemical_name_systematic 'Co Br2 (H2 O)6'
_space_group_IT_number 4
_symmetry_space_group_name_Hall 'P 2yb'
_symmetry_space_group_name_H-M 'P 1 21 1'
_cell_angle_alpha 90
_cell_angle_beta 86
_cell_angle_gamma 90
_cell_formula_units_Z 2
_cell_length_a 6.9
_cell_length_b 7.16
_cell_length_c 9.1
_cell_volume 448.481
_citation_journal_id_ASTM VLUFBI
_cod_data_source_file Stroganov_VLUFBI_1961_265.cif
_cod_data_source_block H12Br2Co1O6
_cod_original_cell_volume 448.4813
_cod_original_formula_sum 'H12 Br2 Co1 O6'
_cod_database_code 1530838

loop_
_symmetry_equiv_pos_as_xyz
x,y,z
-x,y+1/2,-z

loop_
_atom_site_label
_atom_site_type_symbol
_atom_site_fract_x
_atom_site_fract_y
_atom_site_fract_z
_atom_site_occupancy
_atom_site_U_iso_or_equiv
Br1 Br-1 0.25 0 0 1 0.0
O6 O-2 0.875 0 0.5 1 0.0
O5 O-2 0.625 0 0.375 1 0.0
O2 O-2 0.625 0 -0.125 1 0.0
Br2 Br-1 0.25 0 0.5 1 0.0
O1 O-2 0.625 0 0.125 1 0.0
O3 O-2 0.875 0 0 1 0.0
Co1 Co+2 0.5 0.25 0 1 0.0
O4 O-2 0.625 0 0.625 1 0.0
